data_7130884
loop_
_publ_author_name
'Van Trieste, Gerard Pierre'
'Reibenspies, Joseph'
'Chen, Yu-Sheng'
'Sengupta, Debabrata'
'Thompson, Richard R.'
'Powers, David Charles'

_publ_section_title
;
 Oxygen-Atom Transfer Photochemistry of a Molecular Copper Bromate Complex
;
_journal_name_full 'Chemical Communications'
_journal_paper_doi 10.1039/D2CC04403J
_journal_year 2022
_chemical_formula_moiety 'C18 H18 Br Cu0.999 N4 O3, Cl O4'
_chemical_formula_sum 'C18 H18 Br Cl Cu N4 O7'
_chemical_formula_weight 581.26
_space_group_crystal_system triclinic
_space_group_IT_number 2
_space_group_name_Hall '-P 1'
_space_group_name_H-M_alt 'P -1'
_atom_sites_solution_hydrogens geom
_atom_sites_solution_primary ShelXT
_audit_creation_date 2022-03-04
_audit_creation_method
;
Olex2 1.5
(compiled 2021.12.09 svn.r5202d8cf for OlexSys, GUI svn.r6439)
;
_audit_update_record
;
2022-06-09 deposited with the CCDC.	2022-10-20 downloaded from the CCDC.
;
_cell_angle_alpha 83.2850(10)
_cell_angle_beta 80.5070(10)
_cell_angle_gamma 89.6490(10)
_cell_formula_units_Z 4
_cell_length_a 9.4468(6)
_cell_length_b 14.4723(9)
_cell_length_c 15.7916(10)
_cell_measurement_reflns_used 9318
_cell_measurement_temperature 100
_cell_measurement_theta_max 15.08
_cell_measurement_theta_min 2.297
_cell_volume 2114.6(2)
_computing_cell_refinement 'SAINT V8.38A (Bruker, 2018)'
_computing_data_reduction 'SAINT V8.38A (Bruker, 2018)'
_computing_molecular_graphics 'Olex2 1.5 (Dolomanov et al., 2009)'
_computing_publication_material 'Olex2 1.5 (Dolomanov et al., 2009)'
_computing_structure_refinement 'SHELXL 2018/3 (Sheldrick, 2015)'
_computing_structure_solution 'SHELXT 2014/5 (Sheldrick, 2014)'
_diffrn_ambient_temperature 100
_diffrn_measured_fraction_theta_full 0.919
_diffrn_measured_fraction_theta_max 0.914
_diffrn_measurement_device_type 'Bruker '
_diffrn_measurement_method '\f and \w scans'
_diffrn_radiation_type Synchrotron
_diffrn_radiation_wavelength 0.41328
_diffrn_reflns_av_R_equivalents 0.0657
_diffrn_reflns_av_unetI/netI 0.0502
_diffrn_reflns_Laue_measured_fraction_full 0.919
_diffrn_reflns_Laue_measured_fraction_max 0.914
_diffrn_reflns_limit_h_max 11
_diffrn_reflns_limit_h_min -11
_diffrn_reflns_limit_k_max 12
_diffrn_reflns_limit_k_min -17
_diffrn_reflns_limit_l_max 19
_diffrn_reflns_limit_l_min -19
_diffrn_reflns_number 45899
_diffrn_reflns_point_group_measured_fraction_full 0.919
_diffrn_reflns_point_group_measured_fraction_max 0.914
_diffrn_reflns_theta_full 14.357
_diffrn_reflns_theta_max 15.138
_diffrn_reflns_theta_min 1.057
_diffrn_source Synchrotron
_diffrn_source_current 0.0
_diffrn_source_power 0.0
_diffrn_source_voltage 0.0
_diffrn_standards_number 0
_exptl_absorpt_coefficient_mu 0.721
_exptl_absorpt_correction_T_max 1.0000
_exptl_absorpt_correction_T_min 0.8593
_exptl_absorpt_correction_type multi-scan
_exptl_absorpt_process_details
;
SADABS-2016/2 (Bruker,2016/2) was used for absorption correction.
wR2(int) was 0.1097 before and 0.0813 after correction.
The Ratio of minimum to maximum transmission is 0.8593.
The \l/2 correction factor is Not present.
;
_exptl_crystal_colour blue
_exptl_crystal_colour_primary blue
_exptl_crystal_density_diffrn 1.826
_exptl_crystal_description plate
_exptl_crystal_F_000 1164
_exptl_crystal_size_max 0.02
_exptl_crystal_size_mid 0.02
_exptl_crystal_size_min 0.01
_refine_diff_density_max 1.273
_refine_diff_density_min -1.380
_refine_diff_density_rms 0.116
_refine_ls_extinction_method none
_refine_ls_goodness_of_fit_ref 1.058
_refine_ls_hydrogen_treatment constr
_refine_ls_matrix_type full
_refine_ls_number_parameters 578
_refine_ls_number_reflns 8155
_refine_ls_number_restraints 0
_refine_ls_restrained_S_all 1.058
_refine_ls_R_factor_all 0.0576
_refine_ls_R_factor_gt 0.0467
_refine_ls_shift/su_max 0.001
_refine_ls_shift/su_mean 0.000
_refine_ls_structure_factor_coef Fsqd
_refine_ls_weighting_details 'w=1/[\s^2^(Fo^2^)+(0.0730P)^2^+2.2615P] where P=(Fo^2^+2Fc^2^)/3'
_refine_ls_weighting_scheme calc
_refine_ls_wR_factor_gt 0.1269
_refine_ls_wR_factor_ref 0.1302
_reflns_Friedel_coverage 0.000
_reflns_number_gt 6474
_reflns_number_total 8155
_reflns_threshold_expression 'I > 2\s(I)'
_cod_data_source_file d2cc04403j2.cif
_cod_data_source_block ds4_dark
_cod_database_code 7130884
_shelx_shelxl_version_number 2018/3
_shelx_space_group_comment
;
The symmetry employed for this shelxl refinement is uniquely defined
by the following loop, which should always be used as a source of
symmetry information in preference to the above space-group names.
They are only intended as comments.
;
_olex2_refinement_description
;
1. Fixed Uiso
 At 1.2 times of:
  All C(H) groups, All C(H,H) groups
2.a Secondary CH2 refined with riding coordinates:
 C16A(H16A,H16B), C17A(H17A,H17B), C18A(H18A,H18B), C16B(H16C,H16D), C17B(H17C,
 H17D), C18B(H18C,H18D)
2.b Aromatic/amide H refined with riding coordinates:
 C2A(H2A), C3A(H3A), C4A(H4A), C5A(H5A), C7A(H7A), C8A(H8A), C9A(H9A),
 C10A(H10A), C12A(H12A), C13A(H13A), C14A(H14A), C15A(H15A), C2B(H2B), C3B(H3B),
  C4B(H4B), C5B(H5B), C7B(H7B), C8B(H8B), C9B(H9B), C10B(H10B), C12B(H12B),
 C13B(H13B), C14B(H14B), C15B(H15B)
;
_olex2_submission_special_instructions 'No special instructions were received'

loop_
_space_group_symop_operation_xyz
'x, y, z'
'-x, -y, -z'

loop_
_atom_site_label
_atom_site_type_symbol
_atom_site_fract_x
_atom_site_fract_y
_atom_site_fract_z
_atom_site_U_iso_or_equiv
_atom_site_adp_type
_atom_site_occupancy
_atom_site_site_symmetry_order
_atom_site_calc_flag
_atom_site_refinement_flags_posn
_atom_site_refinement_flags_adp
_atom_site_refinement_flags_occupancy
_atom_site_disorder_assembly
_atom_site_disorder_group
Br1A Br 0.61042(5) 0.36081(4) 0.52536(3) 0.03079(15) Uani 1 1 d . . . . .
Cu1A Cu 0.43327(5) 0.45239(4) 0.69727(3) 0.0217(2) Uani 0.999(3) 1 d . . . . .
O1A O 0.5587(4) 0.4470(3) 0.5862(2) 0.0326(8) Uani 1 1 d . . . . .
O2A O 0.4819(4) 0.2818(3) 0.5495(3) 0.0495(12) Uani 1 1 d . . . . .
O3A O 0.7474(4) 0.3145(3) 0.5662(2) 0.0440(11) Uani 1 1 d . . . . .
N1A N 0.4744(4) 0.3379(3) 0.7819(2) 0.0232(9) Uani 1 1 d . . . . .
N2A N 0.2374(4) 0.4482(3) 0.6538(2) 0.0253(9) Uani 1 1 d . . . . .
N3A N 0.5305(4) 0.5743(3) 0.7124(2) 0.0233(9) Uani 1 1 d . . . . .
N4A N 0.3028(4) 0.4833(3) 0.8047(2) 0.0213(8) Uani 1 1 d . . . . .
C1A C 0.3756(4) 0.3257(4) 0.8548(3) 0.0228(10) Uani 1 1 d . . . . .
C2A C 0.3848(5) 0.2574(4) 0.9216(3) 0.0255(11) Uani 1 1 d . . . . .
H2A H 0.314920 0.251274 0.970939 0.031 Uiso 1 1 calc R U . . .
C3A C 0.5003(5) 0.1977(4) 0.9142(3) 0.0260(10) Uani 1 1 d . . . . .
H3A H 0.507810 0.149491 0.957668 0.031 Uiso 1 1 calc R U . . .
C4A C 0.6047(5) 0.2111(4) 0.8408(3) 0.0268(11) Uani 1 1 d . . . . .
H4A H 0.684945 0.173363 0.835297 0.032 Uiso 1 1 calc R U . . .
C5A C 0.5884(5) 0.2809(4) 0.7761(3) 0.0270(11) Uani 1 1 d . . . . .
H5A H 0.658279 0.289130 0.726787 0.032 Uiso 1 1 calc R U . . .
C6A C 0.1356(4) 0.4959(4) 0.7010(3) 0.0258(11) Uani 1 1 d . . . . .
C7A C -0.0032(4) 0.5042(4) 0.6827(3) 0.0294(12) Uani 1 1 d . . . . .
H7A H -0.071197 0.538827 0.714592 0.035 Uiso 1 1 calc R U . . .
C8A C -0.0373(5) 0.4598(4) 0.6159(3) 0.0334(13) Uani 1 1 d . . . . .
H8A H -0.129801 0.463510 0.602914 0.040 Uiso 1 1 calc R U . . .
C9A C 0.0650(5) 0.4100(4) 0.5684(3) 0.0301(12) Uani 1 1 d . . . . .
H9A H 0.042620 0.379401 0.523568 0.036 Uiso 1 1 calc R U . . .
C10A C 0.2017(5) 0.4065(4) 0.5890(3) 0.0261(11) Uani 1 1 d . . . . .
H10A H 0.271638 0.373827 0.556458 0.031 Uiso 1 1 calc R U . . .
C11A C 0.4892(4) 0.6033(4) 0.7911(3) 0.0237(10) Uani 1 1 d . . . . .
C12A C 0.5452(5) 0.6833(4) 0.8141(3) 0.0274(11) Uani 1 1 d . . . . .
H12A H 0.513768 0.702638 0.868129 0.033 Uiso 1 1 calc R U . . .
C13A C 0.6485(5) 0.7334(4) 0.7551(4) 0.0318(12) Uani 1 1 d . . . . .
H13A H 0.688171 0.786974 0.769440 0.038 Uiso 1 1 calc R U . . .
C14A C 0.6936(5) 0.7047(4) 0.6749(3) 0.0334(13) Uani 1 1 d . . . . .
H14A H 0.763901 0.737831 0.634842 0.040 Uiso 1 1 calc R U . . .
C15A C 0.6315(5) 0.6254(4) 0.6558(3) 0.0258(11) Uani 1 1 d . . . . .
H15A H 0.660398 0.606215 0.601499 0.031 Uiso 1 1 calc R U . . .
C16A C 0.2518(4) 0.3934(4) 0.8567(3) 0.0226(10) Uani 1 1 d . . . . .
H16A H 0.174422 0.367564 0.832928 0.027 Uiso 1 1 calc R U . . .
H16B H 0.215442 0.403830 0.915852 0.027 Uiso 1 1 calc R U . . .
C17A C 0.1821(4) 0.5382(4) 0.7750(3) 0.0234(10) Uani 1 1 d . . . . .
H17A H 0.212894 0.602239 0.756445 0.028 Uiso 1 1 calc R U . . .
H17B H 0.102161 0.537828 0.822316 0.028 Uiso 1 1 calc R U . . .
C18A C 0.3866(5) 0.5387(4) 0.8532(3) 0.0254(11) Uani 1 1 d . . . . .
H18A H 0.439586 0.497230 0.888994 0.030 Uiso 1 1 calc R U . . .
H18B H 0.321783 0.574414 0.890689 0.030 Uiso 1 1 calc R U . . .
Br1B Br 0.84865(4) 0.18254(4) 0.44846(3) 0.02505(14) Uani 1 1 d . . . . .
Cu1B Cu 0.77914(5) 0.06256(4) 0.29953(3) 0.02002(15) Uani 1 1 d . . . . .
O1B O 0.8696(3) 0.0848(3) 0.3980(2) 0.0296(8) Uani 1 1 d . . . . .
O2B O 0.7709(4) 0.2557(3) 0.3840(2) 0.0368(9) Uani 1 1 d . . . . .
O3B O 1.0138(3) 0.2165(3) 0.4458(3) 0.0400(10) Uani 1 1 d . . . . .
N1B N 0.5614(4) 0.0610(3) 0.3549(2) 0.0227(9) Uani 1 1 d . . . . .
N2B N 0.8757(3) -0.0657(3) 0.2902(2) 0.0204(8) Uani 1 1 d . . . . .
N3B N 0.8697(4) 0.1672(3) 0.2078(2) 0.0203(8) Uani 1 1 d . . . . .
N4B N 0.6965(3) 0.0262(3) 0.1979(2) 0.0204(8) Uani 1 1 d . . . . .
C1B C 0.4795(4) 0.0174(4) 0.3091(3) 0.0236(10) Uani 1 1 d . . . . .
C2B C 0.3288(4) 0.0114(4) 0.3313(3) 0.0302(12) Uani 1 1 d . . . . .
H2B H 0.273856 -0.016669 0.297452 0.036 Uiso 1 1 calc R U . . .
C3B C 0.2645(5) 0.0489(4) 0.4057(3) 0.0302(12) Uani 1 1 d . . . . .
H3B H 0.165582 0.044190 0.423273 0.036 Uiso 1 1 calc R U . . .
C4B C 0.3495(5) 0.0936(4) 0.4536(3) 0.0313(12) Uani 1 1 d . . . . .
H4B H 0.308422 0.119388 0.503023 0.038 Uiso 1 1 calc R U . . .
C5B C 0.4953(5) 0.0984(4) 0.4258(3) 0.0274(11) Uani 1 1 d . . . . .
H5B H 0.551585 0.128932 0.457207 0.033 Uiso 1 1 calc R U . . .
C6B C 0.8722(4) -0.0970(3) 0.2130(3) 0.0204(10) Uani 1 1 d . . . . .
C7B C 0.9398(5) -0.1790(4) 0.1906(3) 0.0261(11) Uani 1 1 d . . . . .
H7B H 0.935709 -0.199454 0.137387 0.031 Uiso 1 1 calc R U . . .
C8B C 1.0132(5) -0.2294(4) 0.2499(3) 0.0296(11) Uani 1 1 d . . . . .
H8B H 1.058793 -0.284425 0.237031 0.036 Uiso 1 1 calc R U . . .
C9B C 1.0173(5) -0.1960(4) 0.3291(3) 0.0292(11) Uani 1 1 d . . . . .
H9B H 1.066526 -0.228423 0.369329 0.035 Uiso 1 1 calc R U . . .
C10B C 0.9487(4) -0.1157(4) 0.3468(3) 0.0239(10) Uani 1 1 d . . . . .
H10B H 0.952023 -0.094235 0.399671 0.029 Uiso 1 1 calc R U . . .
C11B C 0.8031(4) 0.1783(4) 0.1378(3) 0.0211(10) Uani 1 1 d . . . . .
C12B C 0.8491(5) 0.2437(4) 0.0677(3) 0.0277(11) Uani 1 1 d . . . . .
H12B H 0.801987 0.249955 0.020062 0.033 Uiso 1 1 calc R U . . .
C13B C 0.9671(5) 0.2999(4) 0.0697(3) 0.0270(11) Uani 1 1 d . . . . .
H13B H 0.999202 0.344911 0.023574 0.032 Uiso 1 1 calc R U . . .
C14B C 1.0366(4) 0.2883(4) 0.1411(3) 0.0251(10) Uani 1 1 d . . . . .
H14B H 1.116456 0.324706 0.143191 0.030 Uiso 1 1 calc R U . . .
C15B C 0.9850(4) 0.2214(4) 0.2091(3) 0.0238(10) Uani 1 1 d . . . . .
H15B H 1.031063 0.213621 0.257129 0.029 Uiso 1 1 calc R U . . .
C16B C 0.5584(4) -0.0241(4) 0.2317(3) 0.0237(10) Uani 1 1 d . . . . .
H16C H 0.576905 -0.089237 0.248002 0.028 Uiso 1 1 calc R U . . .
H16D H 0.499153 -0.020465 0.186749 0.028 Uiso 1 1 calc R U . . .
C17B C 0.8015(4) -0.0335(4) 0.1501(3) 0.0216(10) Uani 1 1 d . . . . .
H17C H 0.873780 0.005107 0.111307 0.026 Uiso 1 1 calc R U . . .
H17D H 0.752992 -0.070316 0.115796 0.026 Uiso 1 1 calc R U . . .
C18B C 0.6746(4) 0.1146(4) 0.1428(3) 0.0233(10) Uani 1 1 d . . . . .
H18C H 0.587826 0.144491 0.167490 0.028 Uiso 1 1 calc R U . . .
H18D H 0.664383 0.101386 0.085228 0.028 Uiso 1 1 calc R U . . .
Cl1C Cl 0.77547(11) 0.44692(9) 0.90703(7) 0.0247(3) Uani 1 1 d . . . . .
O1C O 0.6521(3) 0.3963(3) 0.9556(2) 0.0311(9) Uani 1 1 d . . . . .
O2C O 0.7377(4) 0.5035(4) 0.8347(3) 0.0651(16) Uani 1 1 d . . . . .
O3C O 0.8846(4) 0.3826(3) 0.8776(2) 0.0375(9) Uani 1 1 d . . . . .
O4C O 0.8355(5) 0.5022(3) 0.9630(3) 0.0556(13) Uani 1 1 d . . . . .
Cl1D Cl 1.23104(11) 0.04882(9) 0.09175(7) 0.0236(3) Uani 1 1 d . . . . .
O1D O 1.1273(3) 0.0951(3) 0.0447(2) 0.0333(9) Uani 1 1 d . . . . .
O2D O 1.1605(4) -0.0026(4) 0.1707(2) 0.0516(13) Uani 1 1 d . . . . .
O3D O 1.3171(5) -0.0113(4) 0.0383(3) 0.0542(13) Uani 1 1 d . . . . .
O4D O 1.3261(4) 0.1166(3) 0.1130(2) 0.0429(10) Uani 1 1 d . . . . .

loop_
_atom_site_aniso_label
_atom_site_aniso_U_11
_atom_site_aniso_U_22
_atom_site_aniso_U_33
_atom_site_aniso_U_23
_atom_site_aniso_U_13
_atom_site_aniso_U_12
Br1A 0.0224(2) 0.0443(4) 0.0287(2) -0.0155(2) -0.00560(17) 0.00817(19)
Cu1A 0.0172(3) 0.0260(4) 0.0223(3) -0.0066(2) -0.00174(19) 0.0032(2)
O1A 0.0327(18) 0.031(3) 0.0326(18) -0.0109(16) 0.0028(14) 0.0037(15)
O2A 0.0313(19) 0.053(4) 0.067(3) -0.023(2) -0.0047(18) 0.0005(19)
O3A 0.0274(18) 0.069(4) 0.041(2) -0.020(2) -0.0131(15) 0.0156(18)
N1A 0.0174(17) 0.023(3) 0.030(2) -0.0040(16) -0.0046(14) -0.0012(15)
N2A 0.0227(18) 0.026(3) 0.028(2) -0.0028(17) -0.0051(15) 0.0019(16)
N3A 0.0200(17) 0.023(3) 0.0271(19) -0.0016(16) -0.0065(14) 0.0017(15)
N4A 0.0198(17) 0.018(3) 0.0263(19) -0.0039(15) -0.0033(14) 0.0025(15)
C1A 0.022(2) 0.021(3) 0.027(2) -0.0070(19) -0.0043(16) -0.0008(18)
C2A 0.026(2) 0.023(3) 0.028(2) -0.0040(19) -0.0051(17) -0.0020(19)
C3A 0.029(2) 0.018(3) 0.034(2) -0.0024(19) -0.0107(18) -0.0009(19)
C4A 0.020(2) 0.021(3) 0.043(3) -0.006(2) -0.0124(18) 0.0021(18)
C5A 0.025(2) 0.024(3) 0.033(2) -0.010(2) -0.0045(18) 0.0013(19)
C6A 0.0168(19) 0.033(4) 0.026(2) -0.002(2) -0.0013(16) -0.0010(18)
C7A 0.015(2) 0.038(4) 0.035(3) 0.000(2) -0.0049(17) 0.0044(19)
C8A 0.026(2) 0.037(4) 0.036(3) 0.007(2) -0.0089(19) 0.000(2)
C9A 0.026(2) 0.034(4) 0.031(2) 0.003(2) -0.0105(18) -0.004(2)
C10A 0.025(2) 0.028(3) 0.026(2) -0.003(2) -0.0071(17) 0.0024(19)
C11A 0.0175(19) 0.026(3) 0.028(2) -0.0020(19) -0.0066(16) 0.0086(18)
C12A 0.024(2) 0.025(3) 0.034(2) -0.005(2) -0.0101(18) 0.0072(19)
C13A 0.023(2) 0.021(4) 0.052(3) -0.004(2) -0.009(2) 0.0031(19)
C14A 0.019(2) 0.038(4) 0.040(3) 0.003(2) -0.0018(19) 0.000(2)
C15A 0.021(2) 0.029(4) 0.026(2) 0.0008(19) -0.0023(16) 0.0014(19)
C16A 0.019(2) 0.021(3) 0.026(2) -0.0005(18) -0.0009(16) 0.0037(18)
C17A 0.018(2) 0.020(3) 0.032(2) -0.0039(19) -0.0037(17) 0.0086(17)
C18A 0.021(2) 0.033(4) 0.024(2) -0.010(2) -0.0040(16) 0.0021(19)
Br1B 0.0183(2) 0.0334(3) 0.0254(2) -0.01137(19) -0.00351(15) 0.00020(17)
Cu1B 0.0165(2) 0.0231(4) 0.0216(3) -0.0064(2) -0.00423(19) 0.0011(2)
O1B 0.0321(17) 0.032(3) 0.0293(17) -0.0115(15) -0.0118(13) 0.0064(15)
O2B 0.040(2) 0.036(3) 0.038(2) -0.0116(17) -0.0101(15) 0.0119(17)
O3B 0.0201(16) 0.045(3) 0.059(2) -0.023(2) -0.0074(15) -0.0019(16)
N1B 0.0169(16) 0.026(3) 0.0257(19) -0.0080(16) -0.0017(14) 0.0034(15)
N2B 0.0143(16) 0.020(3) 0.0267(19) -0.0043(15) -0.0009(13) 0.0003(14)
N3B 0.0172(16) 0.021(3) 0.0230(18) -0.0052(15) -0.0022(13) 0.0026(15)
N4B 0.0142(16) 0.022(3) 0.0254(18) -0.0047(15) -0.0036(13) 0.0011(14)
C1B 0.018(2) 0.022(3) 0.031(2) 0.0000(19) -0.0038(16) 0.0018(18)
C2B 0.0130(19) 0.038(4) 0.042(3) -0.012(2) -0.0050(18) -0.0042(19)
C3B 0.015(2) 0.034(4) 0.038(3) 0.004(2) 0.0015(17) 0.0015(19)
C4B 0.024(2) 0.034(4) 0.031(2) -0.002(2) 0.0059(18) 0.007(2)
C5B 0.026(2) 0.028(4) 0.027(2) -0.006(2) 0.0005(17) 0.000(2)
C6B 0.0153(18) 0.019(3) 0.027(2) -0.0051(18) -0.0032(15) 0.0015(17)
C7B 0.023(2) 0.027(3) 0.030(2) -0.010(2) -0.0046(17) 0.0014(19)
C8B 0.021(2) 0.026(4) 0.043(3) -0.010(2) -0.0042(19) 0.0041(19)
C9B 0.025(2) 0.029(4) 0.035(3) -0.003(2) -0.0095(19) 0.000(2)
C10B 0.019(2) 0.027(3) 0.025(2) -0.0014(19) -0.0064(16) 0.0005(18)
C11B 0.0198(19) 0.020(3) 0.025(2) -0.0081(18) -0.0033(16) 0.0078(17)
C12B 0.027(2) 0.027(4) 0.029(2) -0.005(2) -0.0035(18) 0.005(2)
C13B 0.025(2) 0.024(3) 0.029(2) 0.001(2) 0.0013(17) 0.0095(19)
C14B 0.0175(19) 0.018(3) 0.039(3) -0.006(2) -0.0021(17) 0.0022(17)
C15B 0.019(2) 0.023(3) 0.031(2) -0.0069(19) -0.0053(17) 0.0010(18)
C16B 0.0185(19) 0.021(3) 0.032(2) -0.0066(19) -0.0051(17) -0.0022(18)
C17B 0.023(2) 0.018(3) 0.025(2) -0.0067(18) -0.0056(16) 0.0047(18)
C18B 0.020(2) 0.027(3) 0.025(2) -0.0057(19) -0.0065(16) 0.0028(18)
Cl1C 0.0220(5) 0.0254(8) 0.0254(5) -0.0018(4) -0.0009(4) 0.0018(4)
O1C 0.0222(15) 0.039(3) 0.0308(17) -0.0043(15) -0.0006(13) -0.0107(15)
O2C 0.039(2) 0.095(5) 0.046(2) 0.033(2) 0.0062(18) 0.032(2)
O3C 0.0291(17) 0.043(3) 0.038(2) -0.0053(17) 0.0022(14) 0.0139(16)
O4C 0.057(3) 0.050(4) 0.058(3) -0.028(2) 0.012(2) -0.028(2)
Cl1D 0.0217(5) 0.0258(8) 0.0238(5) -0.0045(4) -0.0045(4) 0.0038(4)
O1D 0.0262(16) 0.043(3) 0.0343(18) -0.0098(16) -0.0133(14) 0.0156(15)
O2D 0.044(2) 0.073(4) 0.033(2) 0.016(2) -0.0067(17) -0.026(2)
O3D 0.064(3) 0.060(4) 0.046(2) -0.026(2) -0.020(2) 0.043(2)
O4D 0.038(2) 0.049(3) 0.045(2) -0.0011(19) -0.0158(17) -0.0146(18)

loop_
_atom_type_symbol
_atom_type_description
_atom_type_scat_dispersion_real
_atom_type_scat_dispersion_imag
_atom_type_scat_source
C C -0.0001 0.0005 'International Tables Vol C Tables 4.2.6.8 and 6.1.1.4'
H H 0.0000 0.0000 'International Tables Vol C Tables 4.2.6.8 and 6.1.1.4'
Br Br 0.2880 0.9627 'International Tables Vol C Tables 4.2.6.8 and 6.1.1.4'
Cl Cl 0.0554 0.0529 'International Tables Vol C Tables 4.2.6.8 and 6.1.1.4'
Cu Cu 0.2467 0.4706 'International Tables Vol C Tables 4.2.6.8 and 6.1.1.4'
N N 0.0004 0.0010 'International Tables Vol C Tables 4.2.6.8 and 6.1.1.4'
O O 0.0017 0.0018 'International Tables Vol C Tables 4.2.6.8 and 6.1.1.4'

loop_
_geom_angle_atom_site_label_1
_geom_angle_atom_site_label_2
_geom_angle_atom_site_label_3
_geom_angle
_geom_angle_site_symmetry_1
_geom_angle_site_symmetry_3
_geom_angle_publ_flag
O2A Br1A O1A 106.18(19) . . ?
O2A Br1A O3A 105.6(2) . . ?
O3A Br1A O1A 103.88(19) . . ?
O1A Cu1A N1A 108.46(16) . . ?
O1A Cu1A N2A 97.92(15) . . ?
O1A Cu1A N3A 90.55(15) . . ?
O1A Cu1A N4A 169.42(17) . . ?
N2A Cu1A N1A 115.25(16) . . ?
N3A Cu1A N1A 115.05(15) . . ?
N3A Cu1A N2A 122.80(17) . . ?
N4A Cu1A N1A 81.29(16) . . ?
N4A Cu1A N2A 81.00(15) . . ?
N4A Cu1A N3A 81.35(15) . . ?
Br1A O1A Cu1A 133.9(2) . . ?
C1A N1A Cu1A 112.9(3) . . ?
C5A N1A Cu1A 129.1(3) . . ?
C5A N1A C1A 117.8(4) . . ?
C6A N2A Cu1A 111.6(3) . . ?
C10A N2A Cu1A 129.7(3) . . ?
C10A N2A C6A 118.7(4) . . ?
C11A N3A Cu1A 113.8(3) . . ?
C11A N3A C15A 117.8(4) . . ?
C15A N3A Cu1A 128.4(3) . . ?
C16A N4A Cu1A 107.3(3) . . ?
C16A N4A C17A 111.9(3) . . ?
C17A N4A Cu1A 106.7(3) . . ?
C18A N4A Cu1A 108.3(3) . . ?
C18A N4A C16A 111.1(4) . . ?
C18A N4A C17A 111.3(4) . . ?
N1A C1A C2A 123.1(4) . . ?
N1A C1A C16A 114.5(4) . . ?
C2A C1A C16A 122.4(4) . . ?
C1A C2A H2A 120.6 . . ?
C1A C2A C3A 118.7(4) . . ?
C3A C2A H2A 120.6 . . ?
C2A C3A H3A 120.6 . . ?
C2A C3A C4A 118.8(5) . . ?
C4A C3A H3A 120.6 . . ?
C3A C4A H4A 120.3 . . ?
C5A C4A C3A 119.4(5) . . ?
C5A C4A H4A 120.3 . . ?
N1A C5A C4A 122.1(4) . . ?
N1A C5A H5A 118.9 . . ?
C4A C5A H5A 118.9 . . ?
N2A C6A C7A 121.9(4) . . ?
N2A C6A C17A 115.7(4) . . ?
C7A C6A C17A 122.4(4) . . ?
C6A C7A H7A 120.9 . . ?
C8A C7A C6A 118.2(5) . . ?
C8A C7A H7A 120.9 . . ?
C7A C8A H8A 119.8 . . ?
C9A C8A C7A 120.3(4) . . ?
C9A C8A H8A 119.8 . . ?
C8A C9A H9A 120.8 . . ?
C8A C9A C10A 118.3(5) . . ?
C10A C9A H9A 120.8 . . ?
N2A C10A C9A 122.6(5) . . ?
N2A C10A H10A 118.7 . . ?
C9A C10A H10A 118.7 . . ?
N3A C11A C12A 122.3(4) . . ?
N3A C11A C18A 114.8(4) . . ?
C12A C11A C18A 122.8(4) . . ?
C11A C12A H12A 120.8 . . ?
C13A C12A C11A 118.4(5) . . ?
C13A C12A H12A 120.8 . . ?
C12A C13A H13A 119.8 . . ?
C14A C13A C12A 120.4(5) . . ?
C14A C13A H13A 119.8 . . ?
C13A C14A H14A 121.0 . . ?
C15A C14A C13A 118.0(5) . . ?
C15A C14A H14A 121.0 . . ?
N3A C15A C14A 123.1(4) . . ?
N3A C15A H15A 118.5 . . ?
C14A C15A H15A 118.5 . . ?
N4A C16A C1A 109.4(3) . . ?
N4A C16A H16A 109.8 . . ?
N4A C16A H16B 109.8 . . ?
C1A C16A H16A 109.8 . . ?
C1A C16A H16B 109.8 . . ?
H16A C16A H16B 108.2 . . ?
N4A C17A C6A 109.3(4) . . ?
N4A C17A H17A 109.8 . . ?
N4A C17A H17B 109.8 . . ?
C6A C17A H17A 109.8 . . ?
C6A C17A H17B 109.8 . . ?
H17A C17A H17B 108.3 . . ?
N4A C18A C11A 109.9(4) . . ?
N4A C18A H18A 109.7 . . ?
N4A C18A H18B 109.7 . . ?
C11A C18A H18A 109.7 . . ?
C11A C18A H18B 109.7 . . ?
H18A C18A H18B 108.2 . . ?
O2B Br1B O1B 104.43(17) . . ?
O3B Br1B O1B 102.75(18) . . ?
O3B Br1B O2B 109.6(2) . . ?
O1B Cu1B N1B 101.06(14) . . ?
O1B Cu1B N2B 92.64(15) . . ?
O1B Cu1B N3B 101.33(15) . . ?
O1B Cu1B N4B 173.82(16) . . ?
N2B Cu1B N1B 116.63(15) . . ?
N3B Cu1B N1B 122.34(16) . . ?
N3B Cu1B N2B 114.56(14) . . ?
N4B Cu1B N1B 81.80(14) . . ?
N4B Cu1B N2B 81.18(15) . . ?
N4B Cu1B N3B 81.47(15) . . ?
Br1B O1B Cu1B 124.6(2) . . ?
C1B N1B Cu1B 111.9(3) . . ?
C1B N1B C5B 118.2(4) . . ?
C5B N1B Cu1B 129.9(3) . . ?
C6B N2B Cu1B 112.6(3) . . ?
C6B N2B C10B 118.4(4) . . ?
C10B N2B Cu1B 128.8(3) . . ?
C11B N3B Cu1B 112.7(3) . . ?
C15B N3B Cu1B 128.3(3) . . ?
C15B N3B C11B 119.0(4) . . ?
C16B N4B Cu1B 108.1(3) . . ?
C16B N4B C18B 111.5(3) . . ?
C17B N4B Cu1B 108.2(2) . . ?
C17B N4B C16B 111.4(4) . . ?
C17B N4B C18B 110.8(3) . . ?
C18B N4B Cu1B 106.6(3) . . ?
N1B C1B C2B 122.3(4) . . ?
N1B C1B C16B 116.1(4) . . ?
C2B C1B C16B 121.6(4) . . ?
C1B C2B H2B 121.0 . . ?
C3B C2B C1B 118.0(4) . . ?
C3B C2B H2B 121.0 . . ?
C2B C3B H3B 120.2 . . ?
C2B C3B C4B 119.7(4) . . ?
C4B C3B H3B 120.2 . . ?
C3B C4B H4B 120.8 . . ?
C5B C4B C3B 118.3(5) . . ?
C5B C4B H4B 120.8 . . ?
N1B C5B C4B 123.5(5) . . ?
N1B C5B H5B 118.3 . . ?
C4B C5B H5B 118.3 . . ?
N2B C6B C7B 122.1(4) . . ?
N2B C6B C17B 115.5(4) . . ?
C7B C6B C17B 122.2(4) . . ?
C6B C7B H7B 120.7 . . ?
C8B C7B C6B 118.5(4) . . ?
C8B C7B H7B 120.7 . . ?
C7B C8B H8B 120.5 . . ?
C7B C8B C9B 118.9(5) . . ?
C9B C8B H8B 120.5 . . ?
C8B C9B H9B 120.3 . . ?
C10B C9B C8B 119.5(5) . . ?
C10B C9B H9B 120.3 . . ?
N2B C10B C9B 122.6(4) . . ?
N2B C10B H10B 118.7 . . ?
C9B C10B H10B 118.7 . . ?
N3B C11B C12B 122.1(4) . . ?
N3B C11B C18B 115.0(4) . . ?
C12B C11B C18B 122.9(4) . . ?
C11B C12B H12B 120.6 . . ?
C11B C12B C13B 118.7(4) . . ?
C13B C12B H12B 120.6 . . ?
C12B C13B H13B 120.3 . . ?
C14B C13B C12B 119.5(5) . . ?
C14B C13B H13B 120.3 . . ?
C13B C14B H14B 120.6 . . ?
C15B C14B C13B 118.8(4) . . ?
C15B C14B H14B 120.6 . . ?
N3B C15B C14B 122.0(4) . . ?
N3B C15B H15B 119.0 . . ?
C14B C15B H15B 119.0 . . ?
N4B C16B C1B 110.6(4) . . ?
N4B C16B H16C 109.5 . . ?
N4B C16B H16D 109.5 . . ?
C1B C16B H16C 109.5 . . ?
C1B C16B H16D 109.5 . . ?
H16C C16B H16D 108.1 . . ?
N4B C17B C6B 109.9(3) . . ?
N4B C17B H17C 109.7 . . ?
N4B C17B H17D 109.7 . . ?
C6B C17B H17C 109.7 . . ?
C6B C17B H17D 109.7 . . ?
H17C C17B H17D 108.2 . . ?
N4B C18B C11B 108.7(3) . . ?
N4B C18B H18C 109.9 . . ?
N4B C18B H18D 109.9 . . ?
C11B C18B H18C 109.9 . . ?
C11B C18B H18D 109.9 . . ?
H18C C18B H18D 108.3 . . ?
O1C Cl1C O3C 109.7(2) . . ?
O1C Cl1C O4C 109.2(2) . . ?
O2C Cl1C O1C 110.6(2) . . ?
O2C Cl1C O3C 109.4(3) . . ?
O2C Cl1C O4C 111.1(4) . . ?
O3C Cl1C O4C 106.8(3) . . ?
O2D Cl1D O1D 110.5(2) . . ?
O2D Cl1D O3D 111.0(3) . . ?
O3D Cl1D O1D 109.6(2) . . ?
O4D Cl1D O1D 109.7(3) . . ?
O4D Cl1D O2D 108.5(2) . . ?
O4D Cl1D O3D 107.4(3) . . ?

loop_
_geom_bond_atom_site_label_1
_geom_bond_atom_site_label_2
_geom_bond_distance
_geom_bond_site_symmetry_2
_geom_bond_publ_flag
Br1A O1A 1.684(4) . ?
Br1A O2A 1.640(4) . ?
Br1A O3A 1.644(4) . ?
Cu1A O1A 1.958(3) . ?
Cu1A N1A 2.080(4) . ?
Cu1A N2A 2.080(4) . ?
Cu1A N3A 2.050(4) . ?
Cu1A N4A 2.019(4) . ?
N1A C1A 1.352(6) . ?
N1A C5A 1.350(6) . ?
N2A C6A 1.354(6) . ?
N2A C10A 1.336(6) . ?
N3A C11A 1.354(6) . ?
N3A C15A 1.353(6) . ?
N4A C16A 1.493(6) . ?
N4A C17A 1.493(6) . ?
N4A C18A 1.485(6) . ?
C1A C2A 1.373(7) . ?
C1A C16A 1.520(6) . ?
C2A H2A 0.9300 . ?
C2A C3A 1.386(7) . ?
C3A H3A 0.9300 . ?
C3A C4A 1.389(7) . ?
C4A H4A 0.9300 . ?
C4A C5A 1.377(7) . ?
C5A H5A 0.9300 . ?
C6A C7A 1.390(6) . ?
C6A C17A 1.508(6) . ?
C7A H7A 0.9300 . ?
C7A C8A 1.380(7) . ?
C8A H8A 0.9300 . ?
C8A C9A 1.377(8) . ?
C9A H9A 0.9300 . ?
C9A C10A 1.382(6) . ?
C10A H10A 0.9300 . ?
C11A C12A 1.386(7) . ?
C11A C18A 1.504(6) . ?
C12A H12A 0.9300 . ?
C12A C13A 1.378(7) . ?
C13A H13A 0.9300 . ?
C13A C14A 1.379(8) . ?
C14A H14A 0.9300 . ?
C14A C15A 1.378(8) . ?
C15A H15A 0.9300 . ?
C16A H16A 0.9700 . ?
C16A H16B 0.9700 . ?
C17A H17A 0.9700 . ?
C17A H17B 0.9700 . ?
C18A H18A 0.9700 . ?
C18A H18B 0.9700 . ?
Br1B O1B 1.697(4) . ?
Br1B O2B 1.638(4) . ?
Br1B O3B 1.632(3) . ?
Cu1B O1B 1.953(3) . ?
Cu1B N1B 2.097(3) . ?
Cu1B N2B 2.073(4) . ?
Cu1B N3B 2.053(4) . ?
Cu1B N4B 2.019(4) . ?
N1B C1B 1.348(6) . ?
N1B C5B 1.358(6) . ?
N2B C6B 1.355(6) . ?
N2B C10B 1.358(6) . ?
N3B C11B 1.353(5) . ?
N3B C15B 1.351(6) . ?
N4B C16B 1.486(5) . ?
N4B C17B 1.482(6) . ?
N4B C18B 1.494(6) . ?
C1B C2B 1.410(6) . ?
C1B C16B 1.509(6) . ?
C2B H2B 0.9300 . ?
C2B C3B 1.398(7) . ?
C3B H3B 0.9300 . ?
C3B C4B 1.399(7) . ?
C4B H4B 0.9300 . ?
C4B C5B 1.374(6) . ?
C5B H5B 0.9300 . ?
C6B C7B 1.399(7) . ?
C6B C17B 1.507(6) . ?
C7B H7B 0.9300 . ?
C7B C8B 1.392(7) . ?
C8B H8B 0.9300 . ?
C8B C9B 1.399(7) . ?
C9B H9B 0.9300 . ?
C9B C10B 1.363(7) . ?
C10B H10B 0.9300 . ?
C11B C12B 1.384(7) . ?
C11B C18B 1.515(6) . ?
C12B H12B 0.9300 . ?
C12B C13B 1.391(7) . ?
C13B H13B 0.9300 . ?
C13B C14B 1.390(7) . ?
C14B H14B 0.9300 . ?
C14B C15B 1.385(7) . ?
C15B H15B 0.9300 . ?
C16B H16C 0.9700 . ?
C16B H16D 0.9700 . ?
C17B H17C 0.9700 . ?
C17B H17D 0.9700 . ?
C18B H18C 0.9700 . ?
C18B H18D 0.9700 . ?
Cl1C O1C 1.438(3) . ?
Cl1C O2C 1.419(4) . ?
Cl1C O3C 1.441(4) . ?
Cl1C O4C 1.442(4) . ?
Cl1D O1D 1.441(3) . ?
Cl1D O2D 1.437(4) . ?
Cl1D O3D 1.438(4) . ?
Cl1D O4D 1.438(4) . ?

loop_
_geom_torsion_atom_site_label_1
_geom_torsion_atom_site_label_2
_geom_torsion_atom_site_label_3
_geom_torsion_atom_site_label_4
_geom_torsion
_geom_torsion_site_symmetry_1
_geom_torsion_site_symmetry_2
_geom_torsion_site_symmetry_3
_geom_torsion_site_symmetry_4
_geom_torsion_publ_flag
Cu1A N1A C1A C2A -176.7(4) . . . . ?
Cu1A N1A C1A C16A 3.9(5) . . . . ?
Cu1A N1A C5A C4A 175.6(3) . . . . ?
Cu1A N2A C6A C7A 178.7(4) . . . . ?
Cu1A N2A C6A C17A -1.9(6) . . . . ?
Cu1A N2A C10A C9A 179.6(4) . . . . ?
Cu1A N3A C11A C12A 178.7(4) . . . . ?
Cu1A N3A C11A C18A 3.0(5) . . . . ?
Cu1A N3A C15A C14A -177.1(4) . . . . ?
Cu1A N4A C16A C1A 41.0(4) . . . . ?
Cu1A N4A C17A C6A 41.3(4) . . . . ?
Cu1A N4A C18A C11A 37.0(5) . . . . ?
O2A Br1A O1A Cu1A 26.4(4) . . . . ?
O3A Br1A O1A Cu1A -84.8(3) . . . . ?
N1A C1A C2A C3A -0.3(7) . . . . ?
N1A C1A C16A N4A -30.0(5) . . . . ?
N2A C6A C7A C8A 2.0(8) . . . . ?
N2A C6A C17A N4A -26.3(6) . . . . ?
N3A C11A C12A C13A -1.3(7) . . . . ?
N3A C11A C18A N4A -26.7(6) . . . . ?
C1A N1A C5A C4A 1.2(7) . . . . ?
C1A C2A C3A C4A 2.1(7) . . . . ?
C2A C1A C16A N4A 150.6(4) . . . . ?
C2A C3A C4A C5A -2.3(7) . . . . ?
C3A C4A C5A N1A 0.7(7) . . . . ?
C5A N1A C1A C2A -1.4(7) . . . . ?
C5A N1A C1A C16A 179.2(4) . . . . ?
C6A N2A C10A C9A -0.1(8) . . . . ?
C6A C7A C8A C9A -1.0(8) . . . . ?
C7A C6A C17A N4A 153.1(5) . . . . ?
C7A C8A C9A C10A -0.5(8) . . . . ?
C8A C9A C10A N2A 1.1(8) . . . . ?
C10A N2A C6A C7A -1.5(8) . . . . ?
C10A N2A C6A C17A 177.9(4) . . . . ?
C11A N3A C15A C14A 0.3(7) . . . . ?
C11A C12A C13A C14A 0.6(7) . . . . ?
C12A C11A C18A N4A 157.7(4) . . . . ?
C12A C13A C14A C15A 0.5(8) . . . . ?
C13A C14A C15A N3A -1.0(8) . . . . ?
C15A N3A C11A C12A 0.9(7) . . . . ?
C15A N3A C11A C18A -174.8(4) . . . . ?
C16A N4A C17A C6A -75.8(4) . . . . ?
C16A N4A C18A C11A 154.6(4) . . . . ?
C16A C1A C2A C3A 179.1(4) . . . . ?
C17A N4A C16A C1A 157.8(4) . . . . ?
C17A N4A C18A C11A -80.0(4) . . . . ?
C17A C6A C7A C8A -177.3(5) . . . . ?
C18A N4A C16A C1A -77.2(4) . . . . ?
C18A N4A C17A C6A 159.3(4) . . . . ?
C18A C11A C12A C13A 174.0(4) . . . . ?
Cu1B N1B C1B C2B -176.9(4) . . . . ?
Cu1B N1B C1B C16B 2.4(6) . . . . ?
Cu1B N1B C5B C4B 178.5(4) . . . . ?
Cu1B N2B C6B C7B 175.6(3) . . . . ?
Cu1B N2B C6B C17B 0.5(4) . . . . ?
Cu1B N2B C10B C9B -174.4(3) . . . . ?
Cu1B N3B C11B C12B -178.6(4) . . . . ?
Cu1B N3B C11B C18B 2.0(5) . . . . ?
Cu1B N3B C15B C14B 178.3(3) . . . . ?
Cu1B N4B C16B C1B 36.5(5) . . . . ?
Cu1B N4B C17B C6B 37.9(4) . . . . ?
Cu1B N4B C18B C11B 41.6(4) . . . . ?
O2B Br1B O1B Cu1B -12.0(3) . . . . ?
O3B Br1B O1B Cu1B -126.4(2) . . . . ?
N1B C1B C2B C3B -2.8(8) . . . . ?
N1B C1B C16B N4B -26.0(6) . . . . ?
N2B C6B C7B C8B -0.3(7) . . . . ?
N2B C6B C17B N4B -25.6(5) . . . . ?
N3B C11B C12B C13B -0.3(7) . . . . ?
N3B C11B C18B N4B -29.3(5) . . . . ?
C1B N1B C5B C4B 0.4(8) . . . . ?
C1B C2B C3B C4B 2.3(8) . . . . ?
C2B C1B C16B N4B 153.3(5) . . . . ?
C2B C3B C4B C5B -0.5(8) . . . . ?
C3B C4B C5B N1B -0.9(8) . . . . ?
C5B N1B C1B C2B 1.5(8) . . . . ?
C5B N1B C1B C16B -179.2(5) . . . . ?
C6B N2B C10B C9B -0.5(6) . . . . ?
C6B C7B C8B C9B -0.3(7) . . . . ?
C7B C6B C17B N4B 159.3(4) . . . . ?
C7B C8B C9B C10B 0.5(7) . . . . ?
C8B C9B C10B N2B -0.1(7) . . . . ?
C10B N2B C6B C7B 0.7(6) . . . . ?
C10B N2B C6B C17B -174.4(4) . . . . ?
C11B N3B C15B C14B 0.3(7) . . . . ?
C11B C12B C13B C14B 0.8(7) . . . . ?
C12B C11B C18B N4B 151.3(4) . . . . ?
C12B C13B C14B C15B -0.8(7) . . . . ?
C13B C14B C15B N3B 0.3(7) . . . . ?
C15B N3B C11B C12B -0.3(7) . . . . ?
C15B N3B C11B C18B -179.7(4) . . . . ?
C16B N4B C17B C6B -80.8(4) . . . . ?
C16B N4B C18B C11B 159.4(4) . . . . ?
C16B C1B C2B C3B 177.9(5) . . . . ?
C17B N4B C16B C1B 155.3(4) . . . . ?
C17B N4B C18B C11B -75.9(4) . . . . ?
C17B C6B C7B C8B 174.5(4) . . . . ?
C18B N4B C16B C1B -80.4(5) . . . . ?
C18B N4B C17B C6B 154.5(3) . . . . ?
C18B C11B C12B C13B 179.1(4) . . . . ?
